data_7231721
loop_
_publ_author_name
'Manna, Utsab'
'Das, Gopal'

_publ_section_title
;
 Halo-phenyl based linear dipodal receptors for entrapment of
 anions/anionic associations within neutral non-cooperative
 self-assemblies
;
_journal_issue 1
_journal_name_full CrystEngComm
_journal_page_first 65
_journal_paper_doi 10.1039/C8CE01558A
_journal_volume 21
_journal_year 2019
_chemical_formula_moiety 'C20 H16 Br2 N4 O2, 2(C16 H36 N), 2(H O4 S), 2(C3 H7 N O)'
_chemical_formula_sum 'C58 H104 Br2 N8 O12 S2'
_chemical_formula_weight 1329.41
_space_group_crystal_system triclinic
_space_group_IT_number 2
_space_group_name_Hall '-P 1'
_space_group_name_H-M_alt 'P -1'
_symmetry_space_group_name_Hall '-P 1'
_symmetry_space_group_name_H-M 'P -1'
_atom_sites_solution_hydrogens geom
_audit_creation_method SHELXL-2014/7
_audit_update_record
;
2018-08-05 deposited with the CCDC.
2018-10-29 downloaded from the CCDC.
;
_cell_angle_alpha 85.053(8)
_cell_angle_beta 79.089(8)
_cell_angle_gamma 81.371(10)
_cell_formula_units_Z 1
_cell_length_a 8.2364(9)
_cell_length_b 10.9069(14)
_cell_length_c 20.0064(17)
_cell_measurement_reflns_used 1222
_cell_measurement_temperature 298(2)
_cell_measurement_theta_max 18.7770
_cell_measurement_theta_min 3.4260
_cell_volume 1741.7(3)
_computing_cell_refinement 'CrysAlisPro 1.171.38.46 (Rigaku OD, 2015)'
_computing_data_collection 'CrysAlisPro 1.171.38.46 (Rigaku OD, 2015)'
_computing_data_reduction 'CrysAlisPro 1.171.38.46 (Rigaku OD, 2015)'
_computing_molecular_graphics 'SHELXT 2014/5 (Sheldrick, 2014)'
_computing_publication_material 'SHELXT 2014/5 (Sheldrick, 2014)'
_computing_structure_refinement 'SHELXL-2014/7 (Sheldrick, 2014)'
_computing_structure_solution 'SHELXT 2014/5 (Sheldrick, 2014)'
_diffrn_ambient_temperature 298(2)
_diffrn_measured_fraction_theta_full 0.998
_diffrn_measured_fraction_theta_max 0.998
_diffrn_measurement_device_type 'SuperNova, Single source at offset, Eos'
_diffrn_measurement_method '\w scans'
_diffrn_radiation_type MoK\a
_diffrn_radiation_wavelength 0.71073
_diffrn_reflns_av_R_equivalents 0.0694
_diffrn_reflns_av_unetI/netI 0.1549
_diffrn_reflns_Laue_measured_fraction_full 0.998
_diffrn_reflns_Laue_measured_fraction_max 0.998
_diffrn_reflns_limit_h_max 9
_diffrn_reflns_limit_h_min -9
_diffrn_reflns_limit_k_max 12
_diffrn_reflns_limit_k_min -12
_diffrn_reflns_limit_l_max 23
_diffrn_reflns_limit_l_min -15
_diffrn_reflns_number 12265
_diffrn_reflns_point_group_measured_fraction_full 0.998
_diffrn_reflns_point_group_measured_fraction_max 0.998
_diffrn_reflns_theta_full 24.998
_diffrn_reflns_theta_max 24.998
_diffrn_reflns_theta_min 2.892
_diffrn_source 'micro-focus sealed X-ray tube'
_exptl_absorpt_coefficient_mu 1.283
_exptl_absorpt_correction_type multi-scan
_exptl_absorpt_process_details SADABS
_exptl_crystal_colour colourless
_exptl_crystal_density_diffrn 1.268
_exptl_crystal_description needle
_exptl_crystal_F_000 706.0
_exptl_crystal_size_max 0.32
_exptl_crystal_size_mid 0.28
_exptl_crystal_size_min 0.23
_exptl_transmission_factor_max 0.744
_exptl_transmission_factor_min 0.670
_refine_diff_density_max 0.520
_refine_diff_density_min -0.451
_refine_diff_density_rms 0.061
_refine_ls_extinction_coef 0.0016(8)
_refine_ls_extinction_expression Fc^*^=kFc[1+0.001xFc^2^\l^3^/sin(2\q)]^-1/4^
_refine_ls_extinction_method 'SHELXL-2014/7 (Sheldrick 2014'
_refine_ls_goodness_of_fit_ref 1.148
_refine_ls_hydrogen_treatment constr
_refine_ls_matrix_type full
_refine_ls_number_parameters 378
_refine_ls_number_reflns 6100
_refine_ls_number_restraints 4
_refine_ls_restrained_S_all 1.147
_refine_ls_R_factor_all 0.2318
_refine_ls_R_factor_gt 0.0922
_refine_ls_shift/su_max 0.009
_refine_ls_shift/su_mean 0.001
_refine_ls_structure_factor_coef Fsqd
_refine_ls_weighting_details 'w=1/[\s^2^(Fo^2^)+(0.0500P)^2^+0.0010P] where P=(Fo^2^+2Fc^2^)/3'
_refine_ls_weighting_scheme calc
_refine_ls_wR_factor_gt 0.1801
_refine_ls_wR_factor_ref 0.2317
_reflns_Friedel_coverage 0.000
_reflns_number_gt 4133
_reflns_number_total 6100
_reflns_threshold_expression 'I > 2\s(I)'
_cod_data_source_file c8ce01558a2.cif
_cod_data_source_block ppda-p-Br-TBAHSO4-2d
_cod_depositor_comments 'Adding full bibliography for 7231714--7231722.cif.'
_cod_database_code 7231721
_shelx_shelxl_version_number 2014/7
_shelx_space_group_comment
;
The symmetry employed for this shelxl refinement is uniquely defined
by the following loop, which should always be used as a source of
symmetry information in preference to the above space-group names.
They are only intended as comments.
;

loop_
_space_group_symop_operation_xyz
'x, y, z'
'-x, -y, -z'

loop_
_atom_site_label
_atom_site_type_symbol
_atom_site_fract_x
_atom_site_fract_y
_atom_site_fract_z
_atom_site_U_iso_or_equiv
_atom_site_adp_type
_atom_site_occupancy
_atom_site_site_symmetry_order
_atom_site_calc_flag
_atom_site_refinement_flags_posn
_atom_site_refinement_flags_adp
Br1 Br 0.28255(17) 0.85450(13) 0.00063(5) 0.1739(8) Uani 1 1 d . .
S1 S 0.5554(3) 0.48663(19) 0.59433(10) 0.0693(6) Uani 1 1 d . .
O8 O 0.6927(6) 0.5238(5) 0.5339(2) 0.0845(15) Uani 1 1 d . .
H8 H 0.6510 0.5438 0.4998 0.127 Uiso 1 1 calc R U
O10 O 0.6480(6) 0.4252(4) 0.6448(2) 0.0853(16) Uani 1 1 d . .
O9 O 0.4510(6) 0.5978(4) 0.6153(2) 0.0870(16) Uani 1 1 d . .
O11 O 0.4661(6) 0.4008(4) 0.5687(2) 0.0789(15) Uani 1 1 d . .
O7 O 0.3961(7) 1.0230(5) 0.3120(2) 0.0907(17) Uani 1 1 d . .
N3 N 0.0306(8) 0.3080(6) 0.3248(3) 0.0754(18) Uani 1 1 d . .
C8 C 0.4716(8) 0.9391(6) 0.4452(3) 0.0573(18) Uani 1 1 d . .
N2 N 0.4476(6) 0.8691(5) 0.3929(3) 0.0664(16) Uani 1 1 d . .
H2N H 0.4585 0.7897 0.4004 0.080 Uiso 1 1 calc R U
C7 C 0.4091(9) 0.9140(8) 0.3320(4) 0.065(2) Uani 1 1 d . .
C9 C 0.5010(7) 1.0614(6) 0.4364(3) 0.0621(19) Uani 1 1 d . .
H9 H 0.5039 1.1034 0.3938 0.075 Uiso 1 1 calc R U
N1 N 0.3820(7) 0.8230(5) 0.2936(3) 0.0738(18) Uani 1 1 d . .
H1N H 0.3783 0.7499 0.3131 0.089 Uiso 1 1 calc R U
C10 C 0.5265(8) 1.1217(6) 0.4914(4) 0.0638(19) Uani 1 1 d . .
H10 H 0.5426 1.2048 0.4853 0.077 Uiso 1 1 calc R U
C3 C 0.3601(9) 0.8381(7) 0.2262(4) 0.069(2) Uani 1 1 d . .
C15 C -0.0274(10) 0.3155(9) 0.4011(4) 0.098(3) Uani 1 1 d . .
H15A H -0.0084 0.3958 0.4130 0.117 Uiso 1 1 calc R U
H15B H -0.1471 0.3144 0.4104 0.117 Uiso 1 1 calc R U
C16 C 0.0456(11) 0.2212(8) 0.4476(5) 0.112(3) Uani 1 1 d . .
H16A H 0.1658 0.2198 0.4384 0.135 Uiso 1 1 calc R U
H16B H 0.0227 0.1405 0.4380 0.135 Uiso 1 1 calc R U
C6 C 0.3123(11) 0.8482(11) 0.0930(4) 0.106(3) Uani 1 1 d . .
C18 C 0.0441(14) 0.1563(12) 0.5694(5) 0.176(5) Uani 1 1 d . .
H18A H 0.0241 0.0745 0.5620 0.265 Uiso 1 1 calc R U
H18B H -0.0116 0.1787 0.6142 0.265 Uiso 1 1 calc R U
H18C H 0.1618 0.1574 0.5655 0.265 Uiso 1 1 calc R U
C11 C 0.2141(9) 0.3198(7) 0.3082(4) 0.085(2) Uani 1 1 d . .
H11A H 0.2318 0.3898 0.3315 0.102 Uiso 1 1 calc R U
H11B H 0.2741 0.2459 0.3275 0.102 Uiso 1 1 calc R U
C2 C 0.3126(9) 0.7389(8) 0.1999(4) 0.087(3) Uani 1 1 d . .
H2 H 0.2944 0.6682 0.2282 0.105 Uiso 1 1 calc R U
C23 C -0.0705(10) 0.4104(8) 0.2891(4) 0.099(3) Uani 1 1 d . .
H23A H -0.0374 0.4009 0.2404 0.119 Uiso 1 1 calc R U
H23B H -0.1866 0.3973 0.3013 0.119 Uiso 1 1 calc R U
C19 C 0.0030(14) 0.1842(9) 0.3033(5) 0.140(4) Uani 1 1 d . .
H19A H 0.0631 0.1792 0.2567 0.168 Uiso 1 1 calc R U
H19B H 0.0649 0.1226 0.3302 0.168 Uiso 1 1 calc R U
C4 C 0.3838(10) 0.9417(8) 0.1836(4) 0.092(3) Uani 1 1 d . .
H4 H 0.4156 1.0101 0.1999 0.111 Uiso 1 1 calc R U
C1 C 0.2911(10) 0.7412(9) 0.1333(5) 0.103(3) Uani 1 1 d . .
H1 H 0.2630 0.6723 0.1161 0.123 Uiso 1 1 calc R U
C17 C -0.0167(13) 0.2407(11) 0.5212(5) 0.154(5) Uani 1 1 d . .
H17A H 0.0060 0.3221 0.5298 0.184 Uiso 1 1 calc R U
H17B H -0.1371 0.2435 0.5293 0.184 Uiso 1 1 calc R U
C12 C 0.2911(10) 0.3365(8) 0.2362(4) 0.090(3) Uani 1 1 d . .
H12A H 0.2390 0.4139 0.2170 0.108 Uiso 1 1 calc R U
H12B H 0.2697 0.2695 0.2116 0.108 Uiso 1 1 calc R U
C13 C 0.4744(11) 0.3385(8) 0.2259(4) 0.110(3) Uani 1 1 d . .
H13A H 0.4948 0.4027 0.2527 0.132 Uiso 1 1 calc R U
H13B H 0.5258 0.2596 0.2436 0.132 Uiso 1 1 calc R U
C5 C 0.3610(11) 0.9461(9) 0.1167(4) 0.101(3) Uani 1 1 d . .
H5 H 0.3793 1.0164 0.0881 0.121 Uiso 1 1 calc R U
C24 C -0.0614(12) 0.5394(10) 0.3015(5) 0.132(4) Uani 1 1 d D .
H24A H 0.0541 0.5544 0.2928 0.159 Uiso 1 1 calc R U
H24B H -0.1088 0.5556 0.3486 0.159 Uiso 1 1 calc R U
C14 C 0.5579(11) 0.3607(9) 0.1550(4) 0.143(4) Uani 1 1 d . .
H14A H 0.5457 0.2947 0.1283 0.214 Uiso 1 1 calc R U
H14B H 0.6744 0.3634 0.1539 0.214 Uiso 1 1 calc R U
H14C H 0.5082 0.4384 0.1365 0.214 Uiso 1 1 calc R U
C20 C -0.1313(16) 0.1418(12) 0.3031(8) 0.243(8) Uani 1 1 d . .
H20A H -0.2054 0.2085 0.2848 0.292 Uiso 1 1 calc R U
H20B H -0.1811 0.1258 0.3505 0.292 Uiso 1 1 calc R U
C21 C -0.1361(13) 0.0252(10) 0.2658(6) 0.155(5) Uani 1 1 d . .
H21A H -0.0418 -0.0349 0.2743 0.186 Uiso 1 1 calc R U
H21B H -0.2362 -0.0096 0.2873 0.186 Uiso 1 1 calc R U
C22 C -0.1332(14) 0.0352(11) 0.1908(6) 0.164(5) Uani 1 1 d . .
H22A H -0.2132 0.1038 0.1798 0.246 Uiso 1 1 calc R U
H22B H -0.1609 -0.0402 0.1771 0.246 Uiso 1 1 calc R U
H22C H -0.0238 0.0484 0.1673 0.246 Uiso 1 1 calc R U
C26 C -0.222(3) 0.7589(11) 0.2581(11) 0.452(18) Uani 1 1 d D .
H26A H -0.1599 0.7971 0.2844 0.678 Uiso 1 1 calc R U
H26B H -0.3381 0.7689 0.2793 0.678 Uiso 1 1 calc R U
H26C H -0.2112 0.7976 0.2128 0.678 Uiso 1 1 calc R U
C25 C -0.1573(19) 0.6233(11) 0.2547(7) 0.242(8) Uani 1 1 d D .
H25A H -0.0885 0.6156 0.2098 0.291 Uiso 1 1 calc R U
H25B H -0.2543 0.5833 0.2536 0.291 Uiso 1 1 calc R U
N4 N 0.8230(13) 0.6636(13) 0.9868(5) 0.147(4) Uani 1 1 d D .
O12 O 0.919(3) 0.5849(16) 0.9034(9) 0.437(13) Uani 1 1 d D .
C29 C 0.936(3) 0.6910(18) 0.9180(8) 0.341(19) Uani 1 1 d D .
H29 H 0.9905 0.7565 0.8970 0.409 Uiso 1 1 calc R U
C27 C 0.804(2) 0.738(2) 1.0417(10) 0.310(10) Uani 1 1 d . .
H27A H 0.6984 0.7907 1.0458 0.466 Uiso 1 1 calc R U
H27B H 0.8924 0.7891 1.0342 0.466 Uiso 1 1 calc R U
H27C H 0.8085 0.6869 1.0829 0.466 Uiso 1 1 calc R U
C28 C 0.739(3) 0.5622(18) 0.9950(11) 0.331(14) Uani 1 1 d . .
H28A H 0.7595 0.5137 1.0357 0.496 Uiso 1 1 calc R U
H28B H 0.7767 0.5124 0.9564 0.496 Uiso 1 1 calc R U
H28C H 0.6213 0.5896 0.9988 0.496 Uiso 1 1 calc R U

loop_
_atom_site_aniso_label
_atom_site_aniso_U_11
_atom_site_aniso_U_22
_atom_site_aniso_U_33
_atom_site_aniso_U_23
_atom_site_aniso_U_13
_atom_site_aniso_U_12
Br1 0.2313(16) 0.2279(17) 0.0841(8) -0.0031(8) -0.0516(8) -0.0741(13)
S1 0.0833(15) 0.0557(14) 0.0706(13) 0.0002(11) -0.0179(12) -0.0117(12)
O8 0.081(4) 0.086(4) 0.087(4) 0.011(3) -0.021(3) -0.015(3)
O10 0.112(4) 0.068(4) 0.081(3) 0.011(3) -0.041(3) -0.010(3)
O9 0.102(4) 0.058(3) 0.100(4) -0.026(3) -0.024(3) 0.012(3)
O11 0.104(4) 0.061(3) 0.083(3) 0.001(3) -0.032(3) -0.029(3)
O7 0.142(5) 0.049(3) 0.082(4) 0.006(3) -0.041(3) 0.003(3)
N3 0.073(5) 0.068(5) 0.086(5) 0.011(4) -0.025(4) -0.010(4)
C8 0.069(5) 0.045(5) 0.058(5) 0.001(4) -0.011(4) -0.011(4)
N2 0.086(4) 0.047(4) 0.067(4) -0.003(3) -0.020(3) -0.002(3)
C7 0.066(5) 0.058(5) 0.068(5) -0.005(5) -0.014(4) 0.002(4)
C9 0.070(5) 0.052(5) 0.061(5) 0.007(4) -0.011(4) -0.003(4)
N1 0.109(5) 0.050(4) 0.068(4) 0.001(3) -0.029(4) -0.013(4)
C10 0.068(5) 0.048(5) 0.074(5) -0.002(4) -0.012(4) -0.004(4)
C3 0.073(5) 0.063(6) 0.073(5) -0.020(5) -0.013(4) -0.007(4)
C15 0.078(6) 0.116(8) 0.094(7) 0.003(6) -0.011(5) -0.009(5)
C16 0.110(8) 0.096(7) 0.131(8) 0.038(6) -0.048(7) -0.010(6)
C6 0.112(8) 0.135(10) 0.078(6) -0.011(7) -0.025(5) -0.032(7)
C18 0.171(11) 0.222(15) 0.116(9) 0.028(9) -0.023(8) 0.013(10)
C11 0.071(6) 0.086(7) 0.103(7) -0.010(5) -0.025(5) -0.008(5)
C2 0.103(7) 0.093(7) 0.069(5) -0.003(5) -0.012(5) -0.028(5)
C23 0.077(6) 0.095(8) 0.108(7) 0.032(6) -0.009(5) 0.012(5)
C19 0.192(12) 0.105(9) 0.159(9) 0.017(7) -0.101(9) -0.060(8)
C4 0.129(8) 0.068(6) 0.083(6) 0.001(5) -0.030(5) -0.014(6)
C1 0.121(8) 0.110(8) 0.090(7) -0.020(6) -0.023(6) -0.047(7)
C17 0.144(10) 0.201(13) 0.081(7) 0.052(8) 0.003(7) 0.022(8)
C12 0.085(7) 0.100(7) 0.083(6) -0.001(5) -0.007(5) -0.015(5)
C13 0.088(8) 0.131(9) 0.101(7) -0.021(6) -0.005(6) 0.010(6)
C5 0.128(8) 0.111(8) 0.059(6) 0.015(5) -0.013(5) -0.021(6)
C24 0.119(8) 0.082(8) 0.162(10) 0.031(7) 0.008(7) 0.028(6)
C14 0.125(8) 0.182(12) 0.099(7) 0.002(7) 0.015(6) -0.002(8)
C20 0.183(15) 0.168(14) 0.43(2) -0.081(15) -0.160(15) -0.020(11)
C21 0.143(10) 0.131(10) 0.217(13) -0.055(10) -0.045(9) -0.059(8)
C22 0.156(11) 0.160(12) 0.171(11) 0.020(10) -0.029(9) -0.023(9)
C26 0.36(3) 0.50(4) 0.46(4) 0.23(3) -0.04(3) -0.13(3)
C25 0.272(19) 0.095(11) 0.304(19) 0.072(12) 0.007(15) 0.034(12)
N4 0.143(8) 0.193(12) 0.104(7) -0.021(7) -0.031(6) -0.005(8)
O12 0.31(3) 0.71(4) 0.27(2) 0.00(2) -0.120(17) 0.04(2)
C29 0.156(19) 0.46(4) 0.41(4) 0.25(3) -0.09(2) -0.17(2)
C27 0.224(18) 0.38(3) 0.30(2) -0.07(2) -0.024(17) 0.019(18)
C28 0.38(3) 0.29(3) 0.36(3) 0.05(2) -0.09(2) -0.18(2)

loop_
_atom_type_symbol
_atom_type_description
_atom_type_scat_dispersion_real
_atom_type_scat_dispersion_imag
_atom_type_scat_source
C C 0.0033 0.0016 'International Tables Vol C Tables 4.2.6.8 and 6.1.1.4'
H H 0.0000 0.0000 'International Tables Vol C Tables 4.2.6.8 and 6.1.1.4'
N N 0.0061 0.0033 'International Tables Vol C Tables 4.2.6.8 and 6.1.1.4'
O O 0.0106 0.0060 'International Tables Vol C Tables 4.2.6.8 and 6.1.1.4'
S S 0.1246 0.1234 'International Tables Vol C Tables 4.2.6.8 and 6.1.1.4'
Br Br -0.2901 2.4595 'International Tables Vol C Tables 4.2.6.8 and 6.1.1.4'

loop_
_geom_angle_atom_site_label_1
_geom_angle_atom_site_label_2
_geom_angle_atom_site_label_3
_geom_angle
_geom_angle_site_symmetry_1
O9 S1 O10 114.3(3) .
O9 S1 O11 112.5(3) .
O10 S1 O11 111.1(3) .
O9 S1 O8 107.3(3) .
O10 S1 O8 104.1(3) .
O11 S1 O8 106.8(3) .
C23 N3 C11 111.5(6) .
C23 N3 C19 109.0(6) .
C11 N3 C19 109.4(7) .
C23 N3 C15 108.6(6) .
C11 N3 C15 108.6(5) .
C19 N3 C15 109.7(6) .
C10 C8 C9 118.6(6) 2_676
C10 C8 N2 117.0(6) 2_676
C9 C8 N2 124.4(6) .
C7 N2 C8 126.5(6) .
O7 C7 N2 125.2(7) .
O7 C7 N1 121.9(7) .
N2 C7 N1 112.9(7) .
C8 C9 C10 119.8(6) .
C7 N1 C3 126.1(6) .
C8 C10 C9 121.6(6) 2_676
C4 C3 C2 117.6(7) .
C4 C3 N1 125.7(7) .
C2 C3 N1 116.6(7) .
C16 C15 N3 119.4(8) .
C15 C16 C17 114.6(9) .
C5 C6 C1 121.3(8) .
C5 C6 Br1 119.6(8) .
C1 C6 Br1 119.1(8) .
C12 C11 N3 118.1(6) .
C1 C2 C3 122.2(8) .
C24 C23 N3 118.7(7) .
C20 C19 N3 129.8(11) .
C3 C4 C5 120.9(8) .
C2 C1 C6 118.1(8) .
C18 C17 C16 119.1(10) .
C11 C12 C13 113.2(7) .
C14 C13 C12 115.8(7) .
C6 C5 C4 119.8(8) .
C23 C24 C25 108.5(9) .
C19 C20 C21 122.1(12) .
C22 C21 C20 119.9(12) .
C26 C25 C24 129.6(15) .
C28 N4 C27 118.5(15) .
C28 N4 C29 119.4(13) .
C27 N4 C29 122.0(15) .
O12 C29 N4 86.4(12) .

loop_
_geom_bond_atom_site_label_1
_geom_bond_atom_site_label_2
_geom_bond_distance
_geom_bond_site_symmetry_2
Br1 C6 1.904(8) .
S1 O9 1.423(5) .
S1 O10 1.438(5) .
S1 O11 1.454(4) .
S1 O8 1.562(5) .
O7 C7 1.217(7) .
N3 C23 1.504(9) .
N3 C11 1.508(8) .
N3 C19 1.513(9) .
N3 C15 1.515(8) .
C8 C10 1.381(8) 2_676
C8 C9 1.382(8) .
C8 N2 1.407(7) .
N2 C7 1.349(8) .
C7 N1 1.374(8) .
C9 C10 1.394(8) .
N1 C3 1.386(8) .
C10 C8 1.381(8) 2_676
C3 C4 1.371(9) .
C3 C2 1.379(9) .
C15 C16 1.465(10) .
C16 C17 1.486(11) .
C6 C5 1.346(10) .
C6 C1 1.375(11) .
C18 C17 1.386(11) .
C11 C12 1.468(8) .
C2 C1 1.374(9) .
C23 C24 1.465(11) .
C19 C20 1.262(12) .
C4 C5 1.383(9) .
C12 C13 1.488(9) .
C13 C14 1.471(9) .
C24 C25 1.5006(10) .
C20 C21 1.539(13) .
C21 C22 1.490(11) .
C26 C25 1.4991(11) .
N4 C28 1.373(15) .
N4 C27 1.396(17) .
N4 C29 1.5400(11) .
O12 C29 1.2501(11) .
